data_7230710
loop_
_publ_author_name
'Kalinowska-T\/lu\'scik, Justyna'
'Staro\'n, Jakub'
'Krawczuk, Anna'
'Mordalski, Stefan'
'Warszycki, Dawid'
'Sata\/la, Grzegorz'
'Hogendorf, Adam S.'
'Bojarski, Andrzej J.'

_publ_section_title
;
 The effect of the intramolecular C--H&#x22EF;O interactions on the
 conformational preferences of bis-arylsulfones -- 5-HT6 receptor
 antagonists and beyond
;
_journal_issue 33
_journal_name_full 'RSC Advances'
_journal_page_first 18672
_journal_paper_doi 10.1039/C8RA03107J
_journal_volume 8
_journal_year 2018
_chemical_formula_moiety 'C19 H21.92 Br0.08 N3 O2 S, C19 H22 N3 O2 S, C2 O4, C2 H2 O4'
_chemical_formula_sum 'C42 H45.92 Br0.08 N6 O12 S2'
_chemical_formula_weight 897.28
_space_group_IT_number 14
_symmetry_cell_setting monoclinic
_symmetry_Int_Tables_number 14
_symmetry_space_group_name_Hall '-P 2yn'
_symmetry_space_group_name_H-M 'P 1 21/n 1'
_atom_sites_solution_hydrogens mixed
_audit_creation_date 2015-09-23T16:45:13-00:00
_audit_creation_method 'WinGX routine CIF_UPDATE'
_audit_update_record
;
2017-05-15 deposited with the CCDC.
2018-05-16 downloaded from the CCDC.
;
_cell_angle_alpha 90
_cell_angle_beta 109.303(2)
_cell_angle_gamma 90
_cell_formula_units_Z 4
_cell_length_a 17.3674(3)
_cell_length_b 11.15040(10)
_cell_length_c 23.6192(3)
_cell_measurement_reflns_used 14390
_cell_measurement_temperature 120(2)
_cell_measurement_theta_max 28.7409
_cell_measurement_theta_min 2.9151
_cell_volume 4316.81(11)
_computing_cell_refinement
;
        CrysAlisPro, Agilent Technologies,
        Version 1.171.36.20 (release 27-06-2012 CrysAlis171 .NET)
        (compiled Jul 11 2012,15:38:31)
;
_computing_data_collection
;
        CrysAlisPro, Agilent Technologies,
        Version 1.171.36.20 (release 27-06-2012 CrysAlis171 .NET)
        (compiled Jul 11 2012,15:38:31)
;
_computing_data_reduction
;
        CrysAlisPro, Agilent Technologies,
        Version 1.171.36.20 (release 27-06-2012 CrysAlis171 .NET)
        (compiled Jul 11 2012,15:38:31)
;
_computing_structure_refinement 'SHELXL-2014/6 (Sheldrick, 2014)'
_diffrn_ambient_temperature 120(2)
_diffrn_detector_area_resol_mean 10.3756
_diffrn_measured_fraction_theta_full 0.998
_diffrn_measured_fraction_theta_max 0.935
_diffrn_measurement_device_type 'SuperNova, Dual, Cu at zero, Atlas'
_diffrn_measurement_method '\w scans'
_diffrn_orient_matrix_UB_11 0.0195675
_diffrn_orient_matrix_UB_12 0.006968
_diffrn_orient_matrix_UB_13 -0.0218569
_diffrn_orient_matrix_UB_21 -0.0384146
_diffrn_orient_matrix_UB_22 0.0107656
_diffrn_orient_matrix_UB_23 -0.022289
_diffrn_orient_matrix_UB_31 0.0044374
_diffrn_orient_matrix_UB_32 0.0623757
_diffrn_orient_matrix_UB_33 0.0062871
_diffrn_radiation_monochromator mirror
_diffrn_radiation_type MoK\a
_diffrn_radiation_wavelength 0.71073
_diffrn_reflns_av_R_equivalents 0.0538
_diffrn_reflns_av_unetI/netI 0.0759
_diffrn_reflns_Laue_measured_fraction_full 0.998
_diffrn_reflns_Laue_measured_fraction_max 0.935
_diffrn_reflns_limit_h_max 23
_diffrn_reflns_limit_h_min -23
_diffrn_reflns_limit_k_max 14
_diffrn_reflns_limit_k_min -14
_diffrn_reflns_limit_l_max 31
_diffrn_reflns_limit_l_min -31
_diffrn_reflns_number 58928
_diffrn_reflns_point_group_measured_fraction_full 0.998
_diffrn_reflns_point_group_measured_fraction_max 0.935
_diffrn_reflns_theta_full 25.242
_diffrn_reflns_theta_max 28.772
_diffrn_reflns_theta_min 2.975
_exptl_absorpt_coefficient_mu 0.267
_exptl_absorpt_correction_T_max 1
_exptl_absorpt_correction_T_min 0.85972
_exptl_absorpt_correction_type multi-scan
_exptl_absorpt_process_details
;
        CrysAlisPro, Agilent Technologies,
        Version 1.171.36.20 (release 27-06-2012 CrysAlis171 .NET)
        (compiled Jul 11 2012,15:38:31)
        Empirical absorption correction using spherical harmonics,
 implemented in SCALE3 ABSPACK scaling algorithm.
;
_exptl_crystal_colour white
_exptl_crystal_density_diffrn 1.381
_exptl_crystal_description block
_exptl_crystal_F_000 1883
_exptl_crystal_size_max 0.3
_exptl_crystal_size_mid 0.2
_exptl_crystal_size_min 0.1
_refine_diff_density_max 0.67
_refine_diff_density_min -0.451
_refine_diff_density_rms 0.057
_refine_ls_extinction_method none
_refine_ls_goodness_of_fit_ref 1.054
_refine_ls_hydrogen_treatment mixed
_refine_ls_matrix_type full
_refine_ls_number_parameters 618
_refine_ls_number_reflns 10491
_refine_ls_number_restraints 0
_refine_ls_restrained_S_all 1.054
_refine_ls_R_factor_all 0.0877
_refine_ls_R_factor_gt 0.0509
_refine_ls_shift/su_max 0.001
_refine_ls_shift/su_mean 0
_refine_ls_structure_factor_coef Fsqd
_refine_ls_weighting_details 'w=1/[\s^2^(Fo^2^)+(0.0296P)^2^+3.5385P] where P=(Fo^2^+2Fc^2^)/3'
_refine_ls_weighting_scheme calc
_refine_ls_wR_factor_gt 0.0985
_refine_ls_wR_factor_ref 0.1147
_reflns_Friedel_coverage 0
_reflns_number_gt 7261
_reflns_number_total 10491
_reflns_threshold_expression 'I > 2\s(I)'
_cod_data_source_file c8ra03107j2.cif
_cod_data_source_block 4a
_cod_original_sg_symbol_H-M 'P 21/n'
_cod_database_code 7230710
_shelx_estimated_absorpt_t_min 0.924
_shelx_estimated_absorpt_t_max 0.974

loop_
_symmetry_equiv_pos_as_xyz
'x, y, z'
'-x+1/2, y+1/2, -z+1/2'
'-x, -y, -z'
'x-1/2, -y-1/2, z-1/2'

loop_
_atom_site_label
_atom_site_type_symbol
_atom_site_fract_x
_atom_site_fract_y
_atom_site_fract_z
_atom_site_U_iso_or_equiv
_atom_site_adp_type
_atom_site_occupancy
_atom_site_site_symmetry_order
_atom_site_calc_flag
_atom_site_refinement_flags_posn
_atom_site_refinement_flags_adp
_atom_site_refinement_flags_occupancy
_atom_site_disorder_assembly
_atom_site_disorder_group
S10 S 0.73389(4) 0.81645(5) 0.01692(2) 0.03039(13) Uani 1 1 d . . . . .
N54 N 0.33620(11) 0.96569(16) 0.17104(8) 0.0273(4) Uani 1 1 d . . . . .
O10 O 0.70631(10) 0.74233(14) -0.03527(6) 0.0370(4) Uani 1 1 d . . . . .
O11 O 0.78286(10) 0.91987(13) 0.01793(7) 0.0395(4) Uani 1 1 d . . . . .
N1 N 0.65009(11) 0.86422(15) 0.02843(8) 0.0285(4) Uani 1 1 d . . . . .
N51 N 0.46593(11) 1.00305(14) 0.12165(7) 0.0241(4) Uani 1 1 d . . . . .
C11 C 0.78357(13) 0.72633(18) 0.07927(9) 0.0277(5) Uani 1 1 d . . . . .
C4 C 0.56734(13) 0.93954(17) 0.07630(9) 0.0244(4) Uani 1 1 d . . . . .
C56 C 0.44595(14) 1.09325(18) 0.15963(10) 0.0301(5) Uani 1 1 d . . . . .
H56A H 0.4581 1.174 0.1474 0.036 Uiso 1 1 calc R U . . .
H56B H 0.4806 1.0805 0.2018 0.036 Uiso 1 1 calc R U . . .
C55 C 0.35770(15) 1.08751(18) 0.15530(10) 0.0318(5) Uani 1 1 d . . . . .
H55A H 0.3471 1.1472 0.1829 0.038 Uiso 1 1 calc R U . . .
H55B H 0.3229 1.1078 0.1139 0.038 Uiso 1 1 calc R U . . .
C5 C 0.54547(13) 1.01207(17) 0.11780(9) 0.0248(4) Uani 1 1 d . . . . .
C52 C 0.44506(13) 0.88301(17) 0.13842(9) 0.0261(5) Uani 1 1 d . . . . .
H52A H 0.4782 0.8659 0.1806 0.031 Uiso 1 1 calc R U . . .
H52B H 0.4582 0.8218 0.1126 0.031 Uiso 1 1 calc R U . . .
C3 C 0.52271(13) 0.85348(18) 0.03178(9) 0.0270(5) Uani 1 1 d . . . . .
H3 H 0.467 0.8325 0.023 0.032 Uiso 1 1 calc R U . . .
C16 C 0.76090(15) 0.60678(19) 0.07806(10) 0.0333(5) Uani 1 1 d . . . . .
H16 H 0.7208 0.574 0.0438 0.04 Uiso 1 1 calc R U . . .
C12 C 0.84305(14) 0.7752(2) 0.12884(10) 0.0354(5) Uani 1 1 d . . . . .
H12 H 0.8587 0.8568 0.1288 0.042 Uiso 1 1 calc R U . . .
C9 C 0.64667(13) 0.94620(18) 0.07337(9) 0.0265(5) Uani 1 1 d . . . . .
C2 C 0.57343(13) 0.80829(18) 0.00499(9) 0.0289(5) Uani 1 1 d . . . . .
H2 H 0.5597 0.748 -0.0251 0.035 Uiso 1 1 calc R U . . .
C7 C 0.68221(15) 1.0966(2) 0.14724(10) 0.0374(6) Uani 1 1 d . . . . .
H7 H 0.7205 1.1523 0.1715 0.045 Uiso 1 1 calc R U . . .
C8 C 0.70557(15) 1.02404(19) 0.10847(10) 0.0333(5) Uani 1 1 d . . . . .
H8 H 0.759 1.0272 0.1059 0.04 Uiso 1 1 calc R U . . .
C53 C 0.35624(13) 0.87528(19) 0.13157(9) 0.0293(5) Uani 1 1 d . . . . .
H53A H 0.3229 0.8903 0.0892 0.035 Uiso 1 1 calc R U . . .
H53B H 0.3434 0.7938 0.1425 0.035 Uiso 1 1 calc R U . . .
C13 C 0.87913(15) 0.7032(2) 0.17823(11) 0.0405(6) Uani 1 1 d . . . . .
H13 H 0.9196 0.7354 0.2125 0.049 Uiso 1 1 calc R U . . .
C6 C 0.60438(15) 1.09128(19) 0.15210(10) 0.0324(5) Uani 1 1 d . . . . .
H6 H 0.5913 1.1431 0.1795 0.039 Uiso 1 1 calc R U . . .
C57 C 0.25022(15) 0.9584(2) 0.16860(12) 0.0448(6) Uani 1 1 d . . . . .
H57A H 0.2397 1.02 0.1947 0.067 Uiso 1 1 calc R U . . .
H57B H 0.2396 0.8789 0.1822 0.067 Uiso 1 1 calc R U . . .
H57C H 0.2143 0.9714 0.1273 0.067 Uiso 1 1 calc R U . . .
C15 C 0.79799(17) 0.5361(2) 0.12792(10) 0.0430(6) Uani 1 1 d . . . . .
H15 H 0.7832 0.4541 0.1278 0.052 Uiso 1 1 calc R U . . .
C14 C 0.85631(16) 0.5840(2) 0.17771(11) 0.0436(6) Uani 1 1 d . . . . .
H14 H 0.8809 0.5349 0.2118 0.052 Uiso 1 1 calc R U . . .
O62 O -0.05503(10) 0.79778(12) -0.15345(6) 0.0312(4) Uani 1 1 d . . . . .
O61 O -0.08609(11) 0.50304(12) -0.20577(6) 0.0372(4) Uani 1 1 d . . . . .
O70 O -0.08267(11) 0.99798(12) -0.19798(6) 0.0370(4) Uani 1 1 d . . . . .
N54A N -0.00013(11) 0.75285(15) -0.02678(8) 0.0279(4) Uani 1 1 d . . . . .
N51A N 0.17316(11) 0.70540(14) 0.01581(7) 0.0276(4) Uani 1 1 d . . . . .
C70 C -0.06453(13) 1.08551(17) -0.16153(9) 0.0229(4) Uani 1 1 d . . . . .
O63 O -0.11020(11) 0.72853(13) -0.24698(7) 0.0403(4) Uani 1 1 d . . . . .
O60 O -0.04761(11) 0.57325(12) -0.11171(6) 0.0378(4) Uani 1 1 d . . . . .
O73 O -0.05164(12) 1.29648(13) -0.15921(7) 0.0432(5) Uani 1 1 d . . . . .
C4A C 0.29669(14) 0.59332(17) 0.06900(9) 0.0287(5) Uani 1 1 d . . . . .
C71 C -0.09079(13) 1.20852(17) -0.19185(9) 0.0231(4) Uani 1 1 d . . . . .
C61 C -0.08076(13) 0.71433(17) -0.19305(9) 0.0254(4) Uani 1 1 d . . . . .
C52A C 0.11303(13) 0.60938(17) 0.01172(9) 0.0276(5) Uani 1 1 d . . . . .
H2AA H 0.1371 0.5483 0.043 0.033 Uiso 1 1 calc R U . . .
H2AB H 0.0989 0.5698 -0.0279 0.033 Uiso 1 1 calc R U . . .
O71 O -0.03450(13) 1.07899(14) -0.10789(7) 0.0552(6) Uani 1 1 d . . . . .
O72 O -0.14422(12) 1.21858(14) -0.23917(7) 0.0499(5) Uani 1 1 d . . . . .
C53A C 0.03681(14) 0.66010(18) 0.01991(9) 0.0296(5) Uani 1 1 d . . . . .
H3AA H -0.003 0.5948 0.0168 0.035 Uiso 1 1 calc R U . . .
H3AB H 0.0505 0.6964 0.0603 0.035 Uiso 1 1 calc R U . . .
C56A C 0.13751(14) 0.79578(18) -0.03033(9) 0.0295(5) Uani 1 1 d . . . . .
H6AA H 0.1237 0.7585 -0.0705 0.035 Uiso 1 1 calc R U . . .
H6AB H 0.1779 0.8602 -0.0275 0.035 Uiso 1 1 calc R U . . .
C12A C 0.55315(14) 0.62282(19) 0.24091(10) 0.0323(5) Uani 1 1 d . . . . .
H2P H 0.5183 0.5882 0.2601 0.039 Uiso 1 1 calc R U . . .
C3A C 0.28156(17) 0.5557(2) 0.12321(10) 0.0344(5) Uani 1 1 d . . . . .
N1A N 0.40520(12) 0.48853(16) 0.12722(8) 0.0350(5) Uani 1 1 d . . . . .
C55A C 0.06161(14) 0.84895(18) -0.02287(10) 0.0308(5) Uani 1 1 d . . . . .
H5AA H 0.0757 0.8896 0.0165 0.037 Uiso 1 1 calc R U . . .
H5AB H 0.0382 0.9095 -0.0546 0.037 Uiso 1 1 calc R U . . .
C6A C 0.28866(14) 0.69126(18) -0.02320(9) 0.0305(5) Uani 1 1 d . . . . .
H6A H 0.2603 0.7405 -0.0564 0.037 Uiso 1 1 calc R U . . .
C5A C 0.25160(13) 0.66355(17) 0.01922(9) 0.0270(5) Uani 1 1 d . . . . .
C9A C 0.37457(14) 0.55281(18) 0.07267(9) 0.0311(5) Uani 1 1 d . . . . .
C11A C 0.55814(14) 0.57424(19) 0.18806(10) 0.0313(5) Uani 1 1 d . . . . .
C13A C 0.60008(14) 0.72306(19) 0.26514(10) 0.0342(5) Uani 1 1 d . . . . .
H3P H 0.5973 0.7578 0.3011 0.041 Uiso 1 1 calc R U . . .
C60 C -0.07014(14) 0.58570(17) -0.16677(9) 0.0281(5) Uani 1 1 d . . . . .
C8A C 0.41073(15) 0.57765(19) 0.02924(10) 0.0348(5) Uani 1 1 d . . . . .
H8A H 0.463 0.5473 0.0322 0.042 Uiso 1 1 calc R U . . .
C15A C 0.65511(15) 0.7221(2) 0.18419(11) 0.0425(6) Uani 1 1 d . . . . .
H5P H 0.6903 0.756 0.1651 0.051 Uiso 1 1 calc R U . . .
C57A C -0.07696(15) 0.8018(2) -0.02162(10) 0.0373(5) Uani 1 1 d . . . . .
H7AA H -0.1174 0.7373 -0.0282 0.056 Uiso 1 1 calc R U . . .
H7AB H -0.098 0.8647 -0.0518 0.056 Uiso 1 1 calc R U . . .
H7AC H -0.0663 0.8356 0.0185 0.056 Uiso 1 1 calc R U . . .
C14A C 0.65068(14) 0.7721(2) 0.23688(11) 0.0379(6) Uani 1 1 d . . . . .
H4P H 0.6827 0.8405 0.2536 0.046 Uiso 1 1 calc R U . . .
C7A C 0.36623(14) 0.6488(2) -0.01844(10) 0.0345(5) Uani 1 1 d . . . . .
H7A H 0.389 0.6693 -0.0486 0.041 Uiso 1 1 calc R U . . .
C2A C 0.34757(16) 0.4948(2) 0.15722(10) 0.0378(6) Uani 1 1 d . . . . .
H2A H 0.3542 0.4612 0.1955 0.045 Uiso 1 1 calc R U . . .
C16A C 0.60816(15) 0.6227(2) 0.15951(11) 0.0394(6) Uani 1 1 d . . . . .
H6P H 0.6105 0.5884 0.1233 0.047 Uiso 1 1 calc R U . . .
Br3A Br 0.22713(18) 0.5927(3) 0.16100(12) 0.0329(11) Uani 0.0838(14) 1 d . . P A 1
S10A S 0.4978(2) 0.4430(2) 0.15946(12) 0.0228(12) Uani 0.63(3) 1 d . . P B 3
O10A O 0.4962(6) 0.3690(13) 0.2098(6) 0.0308(15) Uani 0.63(3) 1 d . . P B 3
O11A O 0.5230(5) 0.3952(5) 0.1139(4) 0.0313(16) Uani 0.63(3) 1 d . . P B 3
S10B S 0.5101(11) 0.4472(7) 0.1564(4) 0.077(3) Uani 0.37(3) 1 d . . P B 4
O11B O 0.5375(15) 0.4046(16) 0.1053(10) 0.084(6) Uani 0.37(3) 1 d . . P B 4
O10B O 0.5112(18) 0.369(2) 0.2030(13) 0.069(6) Uani 0.37(3) 1 d . . P B 4
H3A H 0.233(3) 0.569(4) 0.136(2) 0.083 Uiso 0.9162(14) 1 d . U P A 2
H70 H -0.066(2) 0.901(3) -0.1736(15) 0.098(12) Uiso 1 1 d . . . . .
H73 H -0.068(2) 1.378(3) -0.1777(15) 0.094(11) Uiso 1 1 d . . . . .
H54A H -0.0131(15) 0.715(2) -0.0635(11) 0.040(7) Uiso 1 1 d . . . . .
H54 H 0.3672(14) 0.951(2) 0.2078(11) 0.031(6) Uiso 1 1 d . . . . .

loop_
_atom_site_aniso_label
_atom_site_aniso_U_11
_atom_site_aniso_U_22
_atom_site_aniso_U_33
_atom_site_aniso_U_23
_atom_site_aniso_U_13
_atom_site_aniso_U_12
S10 0.0403(3) 0.0266(3) 0.0276(3) 0.0037(2) 0.0157(2) 0.0001(2)
N54 0.0276(10) 0.0300(10) 0.0212(9) 0.0043(8) 0.0040(8) 0.0035(8)
O10 0.0553(11) 0.0342(8) 0.0242(8) 0.0017(7) 0.0167(8) 0.0046(8)
O11 0.0494(11) 0.0294(8) 0.0478(10) 0.0062(7) 0.0270(9) -0.0046(7)
N1 0.0349(10) 0.0245(9) 0.0245(9) -0.0007(7) 0.0079(8) -0.0008(8)
N51 0.0324(10) 0.0153(8) 0.0239(9) -0.0015(7) 0.0085(8) -0.0027(7)
C11 0.0320(12) 0.0267(11) 0.0261(11) -0.0002(9) 0.0118(9) -0.0008(9)
C4 0.0312(11) 0.0167(9) 0.0211(10) 0.0038(8) 0.0031(9) -0.0013(8)
C56 0.0457(14) 0.0193(10) 0.0269(11) -0.0037(9) 0.0143(10) -0.0028(9)
C55 0.0468(14) 0.0230(10) 0.0266(11) 0.0040(9) 0.0137(10) 0.0073(10)
C5 0.0333(12) 0.0180(9) 0.0210(10) 0.0021(8) 0.0061(9) -0.0021(9)
C52 0.0328(12) 0.0172(9) 0.0267(11) 0.0018(8) 0.0080(9) -0.0017(8)
C3 0.0328(12) 0.0203(10) 0.0227(10) -0.0001(8) 0.0022(9) -0.0007(9)
C16 0.0438(14) 0.0275(11) 0.0227(11) -0.0036(9) 0.0032(10) -0.0004(10)
C12 0.0356(13) 0.0299(12) 0.0397(13) -0.0033(10) 0.0111(11) -0.0073(10)
C9 0.0366(12) 0.0195(10) 0.0220(10) 0.0023(8) 0.0076(9) -0.0010(9)
C2 0.0359(12) 0.0222(10) 0.0241(10) -0.0016(9) 0.0037(9) -0.0006(9)
C7 0.0458(15) 0.0320(12) 0.0335(12) -0.0097(10) 0.0118(11) -0.0178(11)
C8 0.0353(13) 0.0305(11) 0.0344(12) -0.0006(10) 0.0120(10) -0.0111(10)
C53 0.0328(12) 0.0250(10) 0.0267(11) -0.0023(9) 0.0051(9) -0.0038(9)
C13 0.0399(14) 0.0428(14) 0.0310(12) -0.0053(11) 0.0014(11) -0.0055(11)
C6 0.0443(14) 0.0265(11) 0.0281(11) -0.0068(9) 0.0141(10) -0.0102(10)
C57 0.0309(13) 0.0547(16) 0.0494(15) 0.0117(13) 0.0138(12) 0.0069(12)
C15 0.0585(17) 0.0274(12) 0.0330(13) 0.0008(10) 0.0015(12) -0.0025(11)
C14 0.0535(16) 0.0374(13) 0.0289(12) 0.0032(10) -0.0013(11) 0.0034(12)
O62 0.0520(10) 0.0140(7) 0.0231(7) -0.0022(6) 0.0063(7) -0.0025(7)
O61 0.0676(12) 0.0143(7) 0.0233(8) -0.0033(6) 0.0063(8) -0.0014(7)
O70 0.0679(12) 0.0143(7) 0.0237(8) -0.0027(6) 0.0081(8) 0.0013(7)
N54A 0.0398(11) 0.0206(9) 0.0197(9) -0.0038(7) 0.0050(8) 0.0003(8)
N51A 0.0374(11) 0.0167(8) 0.0235(9) 0.0040(7) 0.0030(8) -0.0040(7)
C70 0.0284(11) 0.0170(9) 0.0222(10) 0.0000(8) 0.0070(9) -0.0013(8)
O63 0.0701(12) 0.0213(8) 0.0220(8) 0.0004(6) 0.0050(8) -0.0046(8)
O60 0.0680(12) 0.0179(7) 0.0206(7) -0.0011(6) 0.0055(8) -0.0024(7)
O73 0.0759(13) 0.0150(7) 0.0260(8) -0.0014(6) -0.0003(8) -0.0044(8)
C4A 0.0395(13) 0.0171(9) 0.0225(10) -0.0022(8) 0.0007(9) -0.0032(9)
C71 0.0305(11) 0.0188(9) 0.0207(10) -0.0021(8) 0.0091(9) -0.0006(8)
C61 0.0343(12) 0.0179(9) 0.0234(10) -0.0021(8) 0.0088(9) -0.0011(9)
C52A 0.0383(13) 0.0176(9) 0.0226(10) 0.0023(8) 0.0040(9) -0.0037(9)
O71 0.1030(16) 0.0197(8) 0.0230(8) -0.0017(7) -0.0060(9) 0.0063(9)
O72 0.0671(13) 0.0244(8) 0.0376(10) 0.0045(7) -0.0107(9) -0.0023(8)
C53A 0.0452(13) 0.0213(10) 0.0200(10) 0.0003(8) 0.0076(9) -0.0031(10)
C56A 0.0407(13) 0.0193(10) 0.0235(10) 0.0040(8) 0.0039(9) -0.0042(9)
C12A 0.0329(12) 0.0259(11) 0.0350(12) 0.0029(9) 0.0069(10) 0.0027(9)
C3A 0.0506(15) 0.0230(11) 0.0238(11) 0.0022(9) 0.0044(10) -0.0014(11)
N1A 0.0412(11) 0.0226(9) 0.0302(10) 0.0017(8) -0.0032(9) 0.0007(8)
C55A 0.0440(13) 0.0174(10) 0.0250(11) -0.0001(8) 0.0032(10) -0.0012(9)
C6A 0.0398(13) 0.0208(10) 0.0235(11) 0.0013(8) 0.0005(9) -0.0065(9)
C5A 0.0367(12) 0.0161(9) 0.0217(10) -0.0023(8) 0.0010(9) -0.0059(9)
C9A 0.0397(13) 0.0201(10) 0.0249(11) -0.0031(9) -0.0010(10) -0.0050(9)
C11A 0.0318(12) 0.0253(11) 0.0291(11) 0.0049(9) -0.0003(10) 0.0086(9)
C13A 0.0346(13) 0.0284(11) 0.0364(13) -0.0027(10) 0.0074(10) 0.0029(10)
C60 0.0413(13) 0.0171(10) 0.0226(10) -0.0018(8) 0.0061(9) -0.0018(9)
C8A 0.0351(13) 0.0273(11) 0.0352(12) -0.0068(10) 0.0023(10) -0.0061(10)
C15A 0.0329(13) 0.0496(15) 0.0437(15) 0.0178(12) 0.0110(11) 0.0052(12)
C57A 0.0445(14) 0.0335(12) 0.0326(12) -0.0058(10) 0.0112(11) 0.0052(11)
C14A 0.0304(13) 0.0297(12) 0.0459(14) 0.0084(11) 0.0022(11) 0.0010(10)
C7A 0.0416(14) 0.0295(12) 0.0283(11) -0.0026(9) 0.0059(10) -0.0118(10)
C2A 0.0553(16) 0.0259(11) 0.0256(12) 0.0013(9) 0.0044(11) -0.0022(11)
C16A 0.0358(13) 0.0465(14) 0.0313(12) 0.0052(11) 0.0049(11) 0.0106(11)
Br3A 0.0347(18) 0.0376(18) 0.0263(16) 0.0056(12) 0.0099(12) -0.0008(12)
S10A 0.0269(13) 0.0115(10) 0.0252(12) -0.0055(7) 0.0020(7) 0.0013(7)
O10A 0.030(2) 0.020(2) 0.036(3) 0.0063(18) 0.0028(18) 0.0012(15)
O11A 0.042(2) 0.022(2) 0.031(2) -0.0158(15) 0.0137(18) 0.004(2)
S10B 0.082(4) 0.046(3) 0.071(4) 0.012(3) -0.017(2) 0.026(2)
O11B 0.093(10) 0.103(10) 0.053(6) -0.007(6) 0.018(6) 0.065(7)
O10B 0.098(14) 0.022(4) 0.058(9) 0.012(5) -0.016(8) 0.005(8)

loop_
_atom_type_symbol
_atom_type_description
_atom_type_scat_dispersion_real
_atom_type_scat_dispersion_imag
_atom_type_scat_source
C C 0.0033 0.0016 'International Tables Vol C Tables 4.2.6.8 and 6.1.1.4'
H H 0 0 'International Tables Vol C Tables 4.2.6.8 and 6.1.1.4'
N N 0.0061 0.0033 'International Tables Vol C Tables 4.2.6.8 and 6.1.1.4'
O O 0.0106 0.006 'International Tables Vol C Tables 4.2.6.8 and 6.1.1.4'
S S 0.1246 0.1234 'International Tables Vol C Tables 4.2.6.8 and 6.1.1.4'
Br Br -0.2901 2.4595 'International Tables Vol C Tables 4.2.6.8 and 6.1.1.4'

loop_
_geom_angle_atom_site_label_1
_geom_angle_atom_site_label_2
_geom_angle_atom_site_label_3
_geom_angle
O11 S10 O10 120.62(10)
O11 S10 N1 106.77(9)
O10 S10 N1 105.41(10)
O11 S10 C11 108.86(10)
O10 S10 C11 108.91(10)
N1 S10 C11 105.16(9)
C57 N54 C55 111.98(18)
C57 N54 C53 112.36(18)
C55 N54 C53 109.35(16)
C57 N54 H54 108.1(15)
C55 N54 H54 107.4(15)
C53 N54 H54 107.4(15)
C2 N1 C9 108.18(17)
C2 N1 S10 124.19(15)
C9 N1 S10 126.01(15)
C5 N51 C56 115.08(16)
C5 N51 C52 114.39(16)
C56 N51 C52 109.27(16)
C16 C11 C12 121.3(2)
C16 C11 S10 118.36(17)
C12 C11 S10 120.28(17)
C9 C4 C5 119.73(18)
C9 C4 C3 107.36(18)
C5 C4 C3 132.9(2)
N51 C56 C55 111.83(17)
N51 C56 H56A 109.2
C55 C56 H56A 109.2
N51 C56 H56B 109.2
C55 C56 H56B 109.2
H56A C56 H56B 107.9
N54 C55 C56 110.87(17)
N54 C55 H55A 109.5
C56 C55 H55A 109.5
N54 C55 H55B 109.5
C56 C55 H55B 109.5
H55A C55 H55B 108.1
C6 C5 C4 116.9(2)
C6 C5 N51 123.54(19)
C4 C5 N51 119.59(18)
N51 C52 C53 111.01(17)
N51 C52 H52A 109.4
C53 C52 H52A 109.4
N51 C52 H52B 109.4
C53 C52 H52B 109.4
H52A C52 H52B 108
C2 C3 C4 108.35(19)
C2 C3 H3 125.8
C4 C3 H3 125.8
C15 C16 C11 118.7(2)
C15 C16 H16 120.7
C11 C16 H16 120.7
C13 C12 C11 119.1(2)
C13 C12 H12 120.5
C11 C12 H12 120.5
C8 C9 C4 123.0(2)
C8 C9 N1 130.2(2)
C4 C9 N1 106.72(18)
C3 C2 N1 109.36(18)
C3 C2 H2 125.3
N1 C2 H2 125.3
C8 C7 C6 122.3(2)
C8 C7 H7 118.8
C6 C7 H7 118.8
C7 C8 C9 116.3(2)
C7 C8 H8 121.9
C9 C8 H8 121.9
N54 C53 C52 109.77(17)
N54 C53 H53A 109.7
C52 C53 H53A 109.7
N54 C53 H53B 109.7
C52 C53 H53B 109.7
H53A C53 H53B 108.2
C12 C13 C14 120.0(2)
C12 C13 H13 120
C14 C13 H13 120
C5 C6 C7 121.7(2)
C5 C6 H6 119.2
C7 C6 H6 119.2
N54 C57 H57A 109.5
N54 C57 H57B 109.5
H57A C57 H57B 109.5
N54 C57 H57C 109.5
H57A C57 H57C 109.5
H57B C57 H57C 109.5
C14 C15 C16 120.6(2)
C14 C15 H15 119.7
C16 C15 H15 119.7
C15 C14 C13 120.3(2)
C15 C14 H14 119.8
C13 C14 H14 119.8
C61 O62 H70 114.9(16)
C70 O70 H70 113.2(16)
C57A N54A C53A 111.88(17)
C57A N54A C55A 112.16(17)
C53A N54A C55A 109.04(16)
C57A N54A H54A 107.3(15)
C53A N54A H54A 106.9(15)
C55A N54A H54A 109.4(15)
C5A N51A C56A 115.55(17)
C5A N51A C52A 114.26(16)
C56A N51A C52A 109.55(16)
O71 C70 O70 126.29(18)
O71 C70 C71 120.06(17)
O70 C70 C71 113.51(16)
C71 O73 H73 114(2)
C9A C4A C5A 119.2(2)
C9A C4A C3A 107.7(2)
C5A C4A C3A 132.9(2)
O72 C71 O73 125.26(19)
O72 C71 C70 122.29(18)
O73 C71 C70 112.37(17)
O63 C61 O62 126.21(18)
O63 C61 C60 119.56(17)
O62 C61 C60 114.23(17)
N51A C52A C53A 110.56(17)
N51A C52A H2AA 109.5
C53A C52A H2AA 109.5
N51A C52A H2AB 109.5
C53A C52A H2AB 109.5
H2AA C52A H2AB 108.1
N54A C53A C52A 110.23(17)
N54A C53A H3AA 109.6
C52A C53A H3AA 109.6
N54A C53A H3AB 109.6
C52A C53A H3AB 109.6
H3AA C53A H3AB 108.1
N51A C56A C55A 110.78(17)
N51A C56A H6AA 109.5
C55A C56A H6AA 109.5
N51A C56A H6AB 109.5
C55A C56A H6AB 109.5
H6AA C56A H6AB 108.1
C11A C12A C13A 118.7(2)
C11A C12A H2P 120.6
C13A C12A H2P 120.6
C2A C3A C4A 107.8(2)
C2A C3A Br3A 110.5(2)
C4A C3A Br3A 138.7(2)
C2A C3A H3A 123(3)
C4A C3A H3A 130(3)
C2A N1A C9A 108.52(19)
C2A N1A S10A 122.75(19)
C9A N1A S10A 127.1(2)
C2A N1A S10B 128.7(6)
C9A N1A S10B 120.7(6)
N54A C55A C56A 110.33(16)
N54A C55A H5AA 109.6
C56A C55A H5AA 109.6
N54A C55A H5AB 109.6
C56A C55A H5AB 109.6
H5AA C55A H5AB 108.1
C5A C6A C7A 122.0(2)
C5A C6A H6A 119
C7A C6A H6A 119
C6A C5A C4A 117.4(2)
C6A C5A N51A 123.39(18)
C4A C5A N51A 119.17(19)
C8A C9A C4A 123.4(2)
C8A C9A N1A 130.1(2)
C4A C9A N1A 106.5(2)
C16A C11A C12A 121.7(2)
C16A C11A S10B 114.3(7)
C12A C11A S10B 123.9(7)
C16A C11A S10A 121.4(2)
C12A C11A S10A 117.0(2)
C14A C13A C12A 120.0(2)
C14A C13A H3P 120
C12A C13A H3P 120
O60 C60 O61 126.89(18)
O60 C60 C61 118.68(17)
O61 C60 C61 114.43(17)
C7A C8A C9A 116.4(2)
C7A C8A H8A 121.8
C9A C8A H8A 121.8
C16A C15A C14A 119.9(2)
C16A C15A H5P 120
C14A C15A H5P 120
N54A C57A H7AA 109.5
N54A C57A H7AB 109.5
H7AA C57A H7AB 109.5
N54A C57A H7AC 109.5
H7AA C57A H7AC 109.5
H7AB C57A H7AC 109.5
C13A C14A C15A 120.5(2)
C13A C14A H4P 119.8
C15A C14A H4P 119.8
C8A C7A C6A 121.6(2)
C8A C7A H7A 119.2
C6A C7A H7A 119.2
C3A C2A N1A 109.4(2)
C3A C2A H2A 125.3
N1A C2A H2A 125.3
C11A C16A C15A 119.2(2)
C11A C16A H6P 120.4
C15A C16A H6P 120.4
O11A S10A O10A 120.6(6)
O11A S10A N1A 105.9(4)
O10A S10A N1A 106.2(4)
O11A S10A C11A 107.9(3)
O10A S10A C11A 108.7(6)
N1A S10A C11A 106.70(17)
O10B S10B O11B 120.5(12)
O10B S10B C11A 107.2(12)
O11B S10B C11A 112.2(9)
O10B S10B N1A 102.1(10)
O11B S10B N1A 108.9(8)
C11A S10B N1A 104.3(5)

loop_
_geom_bond_atom_site_label_1
_geom_bond_atom_site_label_2
_geom_bond_distance
S10 O11 1.4284(16)
S10 O10 1.4288(16)
S10 N1 1.6544(19)
S10 C11 1.756(2)
N54 C57 1.477(3)
N54 C55 1.488(3)
N54 C53 1.490(3)
N54 H54 0.87(2)
N1 C2 1.407(3)
N1 C9 1.417(3)
N51 C5 1.418(3)
N51 C56 1.464(3)
N51 C52 1.475(2)
C11 C16 1.388(3)
C11 C12 1.391(3)
C4 C9 1.404(3)
C4 C5 1.416(3)
C4 C3 1.445(3)
C56 C55 1.503(3)
C56 H56A 0.99
C56 H56B 0.99
C55 H55A 0.99
C55 H55B 0.99
C5 C6 1.391(3)
C52 C53 1.499(3)
C52 H52A 0.99
C52 H52B 0.99
C3 C2 1.341(3)
C3 H3 0.95
C16 C15 1.386(3)
C16 H16 0.95
C12 C13 1.384(3)
C12 H12 0.95
C9 C8 1.388(3)
C2 H2 0.95
C7 C8 1.380(3)
C7 C6 1.395(3)
C7 H7 0.95
C8 H8 0.95
C53 H53A 0.99
C53 H53B 0.99
C13 C14 1.386(3)
C13 H13 0.95
C6 H6 0.95
C57 H57A 0.98
C57 H57B 0.98
C57 H57C 0.98
C15 C14 1.381(3)
C15 H15 0.95
C14 H14 0.95
O62 C61 1.290(2)
O62 H70 1.24(4)
O61 C60 1.267(2)
O70 C70 1.270(2)
O70 H70 1.21(4)
N54A C57A 1.483(3)
N54A C53A 1.493(3)
N54A C55A 1.497(3)
N54A H54A 0.92(2)
N51A C5A 1.417(3)
N51A C56A 1.463(2)
N51A C52A 1.476(3)
C70 O71 1.202(2)
C70 C71 1.545(3)
O63 C61 1.216(2)
O60 C60 1.236(2)
O73 C71 1.293(2)
O73 H73 1.01(4)
C4A C9A 1.401(3)
C4A C5A 1.414(3)
C4A C3A 1.452(3)
C71 O72 1.199(2)
C61 C60 1.549(3)
C52A C53A 1.510(3)
C52A H2AA 0.99
C52A H2AB 0.99
C53A H3AA 0.99
C53A H3AB 0.99
C56A C55A 1.508(3)
C56A H6AA 0.99
C56A H6AB 0.99
C12A C11A 1.389(3)
C12A C13A 1.390(3)
C12A H2P 0.95
C3A C2A 1.346(3)
C3A Br3A 1.555(4)
C3A H3A 0.99(5)
N1A C2A 1.406(3)
N1A C9A 1.415(3)
N1A S10A 1.617(4)
N1A S10B 1.782(16)
C55A H5AA 0.99
C55A H5AB 0.99
C6A C5A 1.393(3)
C6A C7A 1.397(3)
C6A H6A 0.95
C9A C8A 1.396(3)
C11A C16A 1.374(3)
C11A S10B 1.688(11)
C11A S10A 1.797(3)
C13A C14A 1.380(3)
C13A H3P 0.95
C8A C7A 1.386(3)
C8A H8A 0.95
C15A C16A 1.385(4)
C15A C14A 1.389(3)
C15A H5P 0.95
C57A H7AA 0.98
C57A H7AB 0.98
C57A H7AC 0.98
C14A H4P 0.95
C7A H7A 0.95
C2A H2A 0.95
C16A H6P 0.95
S10A O11A 1.395(7)
S10A O10A 1.454(13)
S10B O10B 1.40(2)
S10B O11B 1.511(16)

loop_
_geom_hbond_atom_site_label_D
_geom_hbond_atom_site_label_H
_geom_hbond_atom_site_label_A
_geom_hbond_distance_DH
_geom_hbond_distance_HA
_geom_hbond_distance_DA
_geom_hbond_angle_DHA
_geom_hbond_site_symmetry_A
C56 H56A O10A 0.99 2.59 3.307(14) 129.6 1_565
C56 H56A O10B 0.99 2.55 3.32(3) 134.5 1_565
C55 H55A O72 0.99 2.34 3.308(3) 166.1 4_686
C55 H55B O10 0.99 2.42 3.285(3) 144.9 3_675
C2 H2 O11A 0.95 2.65 3.568(6) 162.7 3_665
C8 H8 O11 0.95 2.55 3.102(3) 117.4 .
C53 H53B O63 0.99 2.48 2.967(3) 110.2 4_676
C52A H2AA Br3A 0.99 2.75 3.431(3) 126.2 .
C52A H2AB O60 0.99 2.66 3.327(3) 125.1 .
C53A H3AB O73 0.99 2.33 3.251(3) 154.1 3_575
C56A H6AB O11 0.99 2.54 3.433(3) 150.6 3_675
C12A H2P O70 0.95 2.47 3.422(3) 174.9 4_676
C55A H5AA O71 0.99 2.51 3.371(3) 144.9 3_575
C55A H5AB O71 0.99 2.39 3.344(3) 162.1 .
C8A H8A O11A 0.95 2.52 3.060(9) 116 .
C8A H8A O11B 0.95 2.39 3.030(18) 124.5 .
C57A H7AC O71 0.98 2.45 3.310(3) 146.9 3_575
C2A H2A O70 0.95 2.43 3.230(3) 141.5 4_676
C2A H2A O72 0.95 2.52 3.382(3) 150.2 4_676
O62 H70 O71 1.24(4) 2.46(3) 3.296(2) 122(2) .
O70 H70 O62 1.21(4) 1.24(4) 2.4467(19) 173(3) .
O70 H70 O63 1.21(4) 2.54(3) 3.198(2) 112(2) .
O73 H73 O61 1.01(4) 1.53(4) 2.537(2) 176(3) 1_565
O73 H73 O60 1.01(4) 2.63(3) 3.277(2) 122(2) 1_565
N54A H54A O62 0.92(2) 2.21(2) 2.868(2) 128.0(19) .
N54A H54A O60 0.92(2) 1.93(2) 2.761(2) 150(2) .
N54 H54 O61 0.87(2) 2.00(2) 2.795(2) 151(2) 4_676
N54 H54 O63 0.87(2) 2.24(2) 2.848(2) 126.7(19) 4_676
C56 H56A O10A 0.99 2.59 3.307(14) 129.6 1_565
C56 H56A O10B 0.99 2.55 3.32(3) 134.5 1_565
C55 H55A O72 0.99 2.34 3.308(3) 166.1 4_686
C55 H55B O10 0.99 2.42 3.285(3) 144.9 3_675
C2 H2 O11A 0.95 2.65 3.568(6) 162.7 3_665
C8 H8 O11 0.95 2.55 3.102(3) 117.4 .
C53 H53B O63 0.99 2.48 2.967(3) 110.2 4_676
C52A H2AA Br3A 0.99 2.75 3.431(3) 126.2 .
C52A H2AB O60 0.99 2.66 3.327(3) 125.1 .
C53A H3AB O73 0.99 2.33 3.251(3) 154.1 3_575
C56A H6AB O11 0.99 2.54 3.433(3) 150.6 3_675
C12A H2P O70 0.95 2.47 3.422(3) 174.9 4_676
C55A H5AA O71 0.99 2.51 3.371(3) 144.9 3_575
C55A H5AB O71 0.99 2.39 3.344(3) 162.1 .
C8A H8A O11A 0.95 2.52 3.060(9) 116 .
C8A H8A O11B 0.95 2.39 3.030(18) 124.5 .
C57A H7AC O71 0.98 2.45 3.310(3) 146.9 3_575
C2A H2A O70 0.95 2.43 3.230(3) 141.5 4_676
C2A H2A O72 0.95 2.52 3.382(3) 150.2 4_676
O62 H70 O71 1.24(4) 2.46(3) 3.296(2) 122(2) .
O70 H70 O62 1.21(4) 1.24(4) 2.4467(19) 173(3) .
O70 H70 O63 1.21(4) 2.54(3) 3.198(2) 112(2) .
O73 H73 O61 1.01(4) 1.53(4) 2.537(2) 176(3) 1_565
O73 H73 O60 1.01(4) 2.63(3) 3.277(2) 122(2) 1_565
N54A H54A O62 0.92(2) 2.21(2) 2.868(2) 128.0(19) .
N54A H54A O60 0.92(2) 1.93(2) 2.761(2) 150(2) .
N54 H54 O61 0.87(2) 2.00(2) 2.795(2) 151(2) 4_676
N54 H54 O63 0.87(2) 2.24(2) 2.848(2) 126.7(19) 4_676

loop_
_geom_torsion_atom_site_label_1
_geom_torsion_atom_site_label_2
_geom_torsion_atom_site_label_3
_geom_torsion_atom_site_label_4
_geom_torsion
O11 S10 N1 C2 149.55(17)
O10 S10 N1 C2 20.14(19)
C11 S10 N1 C2 -94.89(18)
O11 S10 N1 C9 -46.74(19)
O10 S10 N1 C9 -176.16(16)
C11 S10 N1 C9 68.81(18)
O11 S10 C11 C16 -160.66(18)
O10 S10 C11 C16 -27.3(2)
N1 S10 C11 C16 85.23(19)
O11 S10 C11 C12 20.5(2)
O10 S10 C11 C12 153.80(18)
N1 S10 C11 C12 -93.62(19)
C5 N51 C56 C55 172.83(17)
C52 N51 C56 C55 -56.9(2)
C57 N54 C55 C56 178.58(19)
C53 N54 C55 C56 -56.2(2)
N51 C56 C55 N54 56.7(2)
C9 C4 C5 C6 2.8(3)
C3 C4 C5 C6 -176.3(2)
C9 C4 C5 N51 -178.49(17)
C3 C4 C5 N51 2.4(3)
C56 N51 C5 C6 6.8(3)
C52 N51 C5 C6 -121.0(2)
C56 N51 C5 C4 -171.78(17)
C52 N51 C5 C4 60.5(2)
C5 N51 C52 C53 -170.54(17)
C56 N51 C52 C53 58.8(2)
C9 C4 C3 C2 1.8(2)
C5 C4 C3 C2 -179.0(2)
C12 C11 C16 C15 0.9(4)
S10 C11 C16 C15 -177.93(19)
C16 C11 C12 C13 -1.1(3)
S10 C11 C12 C13 177.68(18)
C5 C4 C9 C8 -1.9(3)
C3 C4 C9 C8 177.41(19)
C5 C4 C9 N1 179.87(17)
C3 C4 C9 N1 -0.8(2)
C2 N1 C9 C8 -178.5(2)
S10 N1 C9 C8 15.6(3)
C2 N1 C9 C4 -0.4(2)
S10 N1 C9 C4 -166.30(14)
C4 C3 C2 N1 -2.1(2)
C9 N1 C2 C3 1.6(2)
S10 N1 C2 C3 167.81(15)
C6 C7 C8 C9 1.2(3)
C4 C9 C8 C7 -0.2(3)
N1 C9 C8 C7 177.6(2)
C57 N54 C53 C52 -177.10(18)
C55 N54 C53 C52 57.9(2)
N51 C52 C53 N54 -60.1(2)
C11 C12 C13 C14 0.5(4)
C4 C5 C6 C7 -1.9(3)
N51 C5 C6 C7 179.5(2)
C8 C7 C6 C5 -0.1(4)
C11 C16 C15 C14 0.0(4)
C16 C15 C14 C13 -0.7(4)
C12 C13 C14 C15 0.4(4)
O71 C70 C71 O72 -153.2(2)
O70 C70 C71 O72 22.7(3)
O71 C70 C71 O73 23.8(3)
O70 C70 C71 O73 -160.37(19)
C5A N51A C52A C53A 169.45(16)
C56A N51A C52A C53A -59.1(2)
C57A N54A C53A C52A 177.90(17)
C55A N54A C53A C52A -57.4(2)
N51A C52A C53A N54A 58.9(2)
C5A N51A C56A C55A -170.15(16)
C52A N51A C56A C55A 59.1(2)
C9A C4A C3A C2A -0.4(2)
C5A C4A C3A C2A -176.6(2)
C9A C4A C3A Br3A 157.0(3)
C5A C4A C3A Br3A -19.2(5)
C57A N54A C55A C56A -178.16(17)
C53A N54A C55A C56A 57.4(2)
N51A C56A C55A N54A -59.0(2)
C7A C6A C5A C4A 2.0(3)
C7A C6A C5A N51A 179.79(19)
C9A C4A C5A C6A -1.6(3)
C3A C4A C5A C6A 174.2(2)
C9A C4A C5A N51A -179.42(17)
C3A C4A C5A N51A -3.6(3)
C56A N51A C5A C6A -9.2(3)
C52A N51A C5A C6A 119.3(2)
C56A N51A C5A C4A 168.56(17)
C52A N51A C5A C4A -63.0(2)
C5A C4A C9A C8A -0.3(3)
C3A C4A C9A C8A -177.07(19)
C5A C4A C9A N1A 178.53(17)
C3A C4A C9A N1A 1.8(2)
C2A N1A C9A C8A 176.3(2)
S10A N1A C9A C8A 10.5(3)
S10B N1A C9A C8A 11.2(4)
C2A N1A C9A C4A -2.4(2)
S10A N1A C9A C4A -168.22(18)
S10B N1A C9A C4A -167.5(3)
C13A C12A C11A C16A 0.1(3)
C13A C12A C11A S10B 175.4(5)
C13A C12A C11A S10A 178.8(2)
C11A C12A C13A C14A -0.3(3)
O63 C61 C60 O60 -173.0(2)
O62 C61 C60 O60 8.0(3)
O63 C61 C60 O61 7.1(3)
O62 C61 C60 O61 -171.9(2)
C4A C9A C8A C7A 1.7(3)
N1A C9A C8A C7A -176.8(2)
C12A C13A C14A C15A 0.1(3)
C16A C15A C14A C13A 0.3(3)
C9A C8A C7A C6A -1.3(3)
C5A C6A C7A C8A -0.6(3)
C4A C3A C2A N1A -1.1(2)
Br3A C3A C2A N1A -165.40(19)
C9A N1A C2A C3A 2.2(2)
S10A N1A C2A C3A 168.77(19)
S10B N1A C2A C3A 165.7(4)
C12A C11A C16A C15A 0.3(3)
S10B C11A C16A C15A -175.4(4)
S10A C11A C16A C15A -178.3(2)
C14A C15A C16A C11A -0.5(3)
C2A N1A S10A O11A 152.4(3)
C9A N1A S10A O11A -43.7(4)
C2A N1A S10A O10A 23.1(6)
C9A N1A S10A O10A -173.0(6)
C2A N1A S10A C11A -92.8(2)
C9A N1A S10A C11A 71.2(2)
C16A C11A S10A O11A 10.2(5)
C12A C11A S10A O11A -168.5(4)
C16A C11A S10A O10A 142.6(5)
C12A C11A S10A O10A -36.1(5)
C16A C11A S10A N1A -103.3(2)
C12A C11A S10A N1A 78.0(2)
C16A C11A S10B O10B 139.6(9)
C12A C11A S10B O10B -36.0(10)
C16A C11A S10B O11B 5.2(10)
C12A C11A S10B O11B -170.4(8)
C16A C11A S10B N1A -112.5(8)
C12A C11A S10B N1A 71.9(6)
C2A N1A S10B O10B 28.3(13)
C9A N1A S10B O10B -169.9(11)
C2A N1A S10B O11B 156.8(7)
C9A N1A S10B O11B -41.4(8)
C2A N1A S10B C11A -83.2(9)
C9A N1A S10B C11A 78.5(8)
